data_4103112
loop_
_publ_author_name
'George R. Clark'
'Lauren A. Ferguson'
'Amy E. McIntosh'
'Tilo S\"ohnel'
'L. James Wright'

_publ_contact_author_address
;
Department of Chemistry
The University of Auckland
Private Bag 92019
Auckland 
New Zealand
;
_publ_contact_author_email lj.wright@auckland.ac.nz
_publ_contact_author_fax '0064 9 3737422'
_publ_contact_author_name 'Wright, L. James'
_publ_contact_author_phone '0064 9 3737599 Ext 88257'
_publ_section_title
;
 Functionalization of Metallabenzenes through Nucleophilic Aromatic
 Substitution of Hydrogen
;
_journal_name_full 'Journal of the American Chemical Society'
_journal_page_first 13443
_journal_page_last 13452
_journal_paper_doi 10.1021/ja105239t
_journal_volume 132
_journal_year 2010
_chemical_formula_moiety 'C49 H51 Ir N O P2 S3, P F6'
_chemical_formula_sum 'C49 H51 F6 Ir N O P3 S3'
_chemical_formula_weight 1165.20
_chemical_name_systematic
;
 ?
;
_space_group_IT_number 1
_symmetry_cell_setting triclinic
_symmetry_space_group_name_Hall 'P 1'
_symmetry_space_group_name_H-M 'P 1'
_atom_sites_solution_hydrogens geom
_atom_sites_solution_primary direct
_atom_sites_solution_secondary difmap
_audit_creation_method SHELXL-97
_cell_angle_alpha 102.787(1)
_cell_angle_beta 93.846(1)
_cell_angle_gamma 90.24
_cell_formula_units_Z 1
_cell_length_a 10.3592(2)
_cell_length_b 10.4724(2)
_cell_length_c 11.3705(1)
_cell_measurement_reflns_used 8192
_cell_measurement_temperature 84(2)
_cell_measurement_theta_max 26.34
_cell_measurement_theta_min 1.99
_cell_volume 1200.01(3)
_computing_cell_refinement 'SAINT (Siemens, 1995)'
_computing_data_collection 'SMART (Siemens, 1995)'
_computing_data_reduction SAINT
_computing_molecular_graphics 'Ortep-III (Burnett & Johnson, 1996)'
_computing_publication_material 'SHELXTL (Sheldrick, 2008)'
_computing_structure_refinement 'SHELXL97 (Sheldrick, 2008)'
_computing_structure_solution 'SHELXS97 (Sheldrick, 2008)'
_diffrn_ambient_temperature 84(2)
_diffrn_measured_fraction_theta_full 0.990
_diffrn_measured_fraction_theta_max 0.990
_diffrn_measurement_device_type 'Siemens SMART CCD'
_diffrn_measurement_method 'Area detector \w scans'
_diffrn_radiation_monochromator graphite
_diffrn_radiation_source 'fine-focus sealed tube'
_diffrn_radiation_type MoK\a
_diffrn_radiation_wavelength 0.71073
_diffrn_reflns_av_R_equivalents 0.0331
_diffrn_reflns_av_sigmaI/netI 0.0758
_diffrn_reflns_limit_h_max 12
_diffrn_reflns_limit_h_min -12
_diffrn_reflns_limit_k_max 13
_diffrn_reflns_limit_k_min -13
_diffrn_reflns_limit_l_max 14
_diffrn_reflns_limit_l_min -14
_diffrn_reflns_number 11614
_diffrn_reflns_theta_full 26.34
_diffrn_reflns_theta_max 26.34
_diffrn_reflns_theta_min 1.99
_diffrn_standards_decay_% <2%
_diffrn_standards_interval_count 0
_diffrn_standards_interval_time 0
_diffrn_standards_number 0
_exptl_absorpt_coefficient_mu 3.074
_exptl_absorpt_correction_T_max 0.668290
_exptl_absorpt_correction_T_min 0.547541
_exptl_absorpt_correction_type multi-scan
_exptl_absorpt_process_details 'SADABS; Sheldrick, 1996'
_exptl_crystal_colour orange
_exptl_crystal_density_diffrn 1.612
_exptl_crystal_density_method 'not measured'
_exptl_crystal_description plate
_exptl_crystal_F_000 584
_exptl_crystal_size_max 0.30
_exptl_crystal_size_mid 0.18
_exptl_crystal_size_min 0.10
_refine_diff_density_max 2.555
_refine_diff_density_min -3.481
_refine_diff_density_rms 0.202
_refine_ls_abs_structure_details 'Flack H D (1983), Acta Cryst. A39, 876-881'
_refine_ls_abs_structure_Flack -0.004(9)
_refine_ls_extinction_method none
_refine_ls_goodness_of_fit_ref 1.062
_refine_ls_hydrogen_treatment constr
_refine_ls_matrix_type full
_refine_ls_number_parameters 527
_refine_ls_number_reflns 8877
_refine_ls_number_restraints 0
_refine_ls_restrained_S_all 1.062
_refine_ls_R_factor_all 0.0640
_refine_ls_R_factor_gt 0.0623
_refine_ls_shift/su_max 1.789
_refine_ls_shift/su_mean 0.035
_refine_ls_structure_factor_coef Fsqd
_refine_ls_weighting_details 'calc w=1/[\s^2^(Fo^2^)+(0.0928P)^2^+5.5832P] where P=(Fo^2^+2Fc^2^)/3'
_refine_ls_weighting_scheme calc
_refine_ls_wR_factor_gt 0.1520
_refine_ls_wR_factor_ref 0.1542
_reflns_number_gt 8724
_reflns_number_total 8877
_reflns_threshold_expression I>2\s(I)
_cod_data_source_file ja105239t_si_003_1.cif
_cod_data_source_block Compound_7
_cod_original_cell_volume 1200.00(3)
_cod_original_sg_symbol_Hall p_1
_cod_database_code 4103112

loop_
_symmetry_equiv_pos_as_xyz
'x, y, z'

loop_
_atom_site_label
_atom_site_type_symbol
_atom_site_fract_x
_atom_site_fract_y
_atom_site_fract_z
_atom_site_U_iso_or_equiv
_atom_site_adp_type
_atom_site_occupancy
_atom_site_symmetry_multiplicity
_atom_site_calc_flag
_atom_site_refinement_flags
Ir Ir 0.5246 0.4848 0.6048 0.020 Uani 1 1 d .
C1 C 0.5105(16) 0.6770(15) 0.6829(12) 0.029(3) Uani 1 1 d .
C2 C 0.4048(16) 0.7502(14) 0.7101(12) 0.036(3) Uani 1 1 d .
H2 H 0.4166 0.8386 0.7463 0.043 Uiso 1 1 calc R
C3 C 0.2783(17) 0.6987(13) 0.6861(13) 0.032(4) Uani 1 1 d .
C4 C 0.2457(14) 0.5613(15) 0.6411(12) 0.035(3) Uani 1 1 d .
H4 H 0.1586 0.5364 0.6327 0.042 Uiso 1 1 calc R
C5 C 0.3334(12) 0.4669(11) 0.6106(11) 0.018(3) Uiso 1 1 d .
H5 H 0.3001 0.3817 0.5893 0.022 Uiso 1 1 calc R
C6 C 0.6396(18) 0.9164(13) 0.8070(16) 0.056(5) Uani 1 1 d .
H6A H 0.6100 0.9698 0.7525 0.085 Uiso 1 1 calc R
H6B H 0.7202 0.9514 0.8483 0.085 Uiso 1 1 calc R
H6C H 0.5765 0.9156 0.8649 0.085 Uiso 1 1 calc R
C7 C 0.036(2) 0.7541(15) 0.6809(19) 0.063(5) Uani 1 1 d .
H7A H 0.0146 0.7221 0.5951 0.076 Uiso 1 1 calc R
H7B H 0.0050 0.6925 0.7254 0.076 Uiso 1 1 calc R
C8 C -0.007(3) 0.882(3) 0.724(3) 0.100(8) Uiso 1 1 d .
H8A H 0.0253 0.9132 0.8065 0.151 Uiso 1 1 calc R
H8B H -0.1003 0.8809 0.7197 0.151 Uiso 1 1 calc R
H8C H 0.0229 0.9383 0.6754 0.151 Uiso 1 1 calc R
C9 C 0.7373(16) 0.3159(19) 0.5147(12) 0.039(4) Uani 1 1 d .
C10 C 0.953(3) 0.249(3) 0.444(3) 0.096(8) Uiso 1 1 d .
H10A H 1.0033 0.1811 0.4696 0.115 Uiso 1 1 calc R
H10B H 0.9618 0.2420 0.3588 0.115 Uiso 1 1 calc R
C11 C 0.986(5) 0.335(5) 0.490(5) 0.16(2) Uiso 1 1 d .
H11A H 1.0193 0.3283 0.5687 0.246 Uiso 1 1 calc R
H11B H 0.9173 0.3969 0.4966 0.246 Uiso 1 1 calc R
H11C H 1.0539 0.3640 0.4476 0.246 Uiso 1 1 calc R
C12 C 0.802(3) 0.097(3) 0.406(3) 0.103(8) Uiso 1 1 d .
H12A H 0.7103 0.0838 0.3840 0.123 Uiso 1 1 calc R
H12B H 0.8476 0.0744 0.3320 0.123 Uiso 1 1 calc R
C13 C 0.845(4) 0.014(4) 0.487(4) 0.168(16) Uiso 1 1 d .
H13A H 0.9193 0.0535 0.5367 0.252 Uiso 1 1 calc R
H13B H 0.8663 -0.0703 0.4409 0.252 Uiso 1 1 calc R
H13C H 0.7762 0.0047 0.5376 0.252 Uiso 1 1 calc R
C21 C 0.3555(11) 0.4108(14) 0.3074(11) 0.031(3) Uani 1 1 d .
C22 C 0.3036(13) 0.4509(15) 0.2031(11) 0.038(3) Uani 1 1 d .
H22 H 0.3347 0.5269 0.1844 0.046 Uiso 1 1 calc R
C23 C 0.2049(14) 0.3753(18) 0.1281(12) 0.049(4) Uani 1 1 d .
H23 H 0.1670 0.4042 0.0624 0.059 Uiso 1 1 calc R
C24 C 0.1644(14) 0.259(2) 0.1514(11) 0.060(5) Uani 1 1 d .
H24 H 0.1012 0.2072 0.1005 0.072 Uiso 1 1 calc R
C25 C 0.2200(14) 0.2192(17) 0.2537(13) 0.046(4) Uani 1 1 d .
H25 H 0.1935 0.1399 0.2692 0.055 Uiso 1 1 calc R
C26 C 0.3113(11) 0.2938(14) 0.3303(10) 0.033(3) Uani 1 1 d .
H26 H 0.3445 0.2664 0.3984 0.040 Uiso 1 1 calc R
C31 C 0.6136(12) 0.4841(12) 0.3011(10) 0.027(2) Uani 1 1 d .
C32 C 0.6377(14) 0.3523(14) 0.2545(12) 0.028(3) Uani 1 1 d .
H32 H 0.5858 0.2874 0.2724 0.034 Uiso 1 1 calc R
C33 C 0.740(2) 0.319(2) 0.1812(17) 0.041(5) Uani 1 1 d .
H33 H 0.7572 0.2310 0.1514 0.049 Uiso 1 1 calc R
C34 C 0.8164(15) 0.4140(18) 0.1519(14) 0.054(4) Uani 1 1 d .
H34 H 0.8859 0.3902 0.1044 0.064 Uiso 1 1 calc R
C35 C 0.7898(13) 0.5427(19) 0.1927(14) 0.051(4) Uani 1 1 d .
H35 H 0.8378 0.6068 0.1690 0.061 Uiso 1 1 calc R
C36 C 0.6897(13) 0.5790(13) 0.2707(12) 0.036(3) Uani 1 1 d .
H36 H 0.6748 0.6671 0.3019 0.043 Uiso 1 1 calc R
C41 C 0.4270(16) 0.6832(13) 0.4100(10) 0.041(4) Uani 1 1 d .
C42 C 0.514(2) 0.7893(13) 0.4475(12) 0.060(5) Uani 1 1 d .
H42 H 0.6012 0.7743 0.4640 0.071 Uiso 1 1 calc R
C43 C 0.471(2) 0.919(2) 0.460(2) 0.082(6) Uiso 1 1 d .
H43 H 0.5240 0.9932 0.4834 0.098 Uiso 1 1 calc R
C44 C 0.318(3) 0.922(3) 0.430(3) 0.101(8) Uiso 1 1 d .
H44 H 0.2835 1.0050 0.4362 0.121 Uiso 1 1 calc R
C45 C 0.241(3) 0.830(3) 0.400(2) 0.096(7) Uiso 1 1 d .
H45 H 0.1525 0.8403 0.3841 0.115 Uiso 1 1 calc R
C46 C 0.295(3) 0.711(2) 0.3924(18) 0.063(8) Uani 1 1 d .
H46 H 0.2384 0.6395 0.3730 0.075 Uiso 1 1 calc R
C51 C 0.5041(11) 0.5690(11) 0.9186(9) 0.022(2) Uani 1 1 d .
C52 C 0.3703(13) 0.5782(14) 0.9283(12) 0.028(3) Uani 1 1 d .
H52 H 0.3156 0.5143 0.8798 0.033 Uiso 1 1 calc R
C53 C 0.3167(19) 0.6830(17) 1.0105(15) 0.033(4) Uani 1 1 d .
H53 H 0.2276 0.6865 1.0164 0.040 Uiso 1 1 calc R
C54 C 0.3951(12) 0.7783(11) 1.0806(11) 0.029(3) Uani 1 1 d .
H54 H 0.3597 0.8481 1.1333 0.035 Uiso 1 1 calc R
C55 C 0.5273(14) 0.7713(13) 1.0732(11) 0.037(3) Uani 1 1 d .
H55 H 0.5805 0.8365 1.1219 0.044 Uiso 1 1 calc R
C56 C 0.5828(12) 0.6682(12) 0.9940(11) 0.030(3) Uani 1 1 d .
H56 H 0.6723 0.6651 0.9911 0.036 Uiso 1 1 calc R
C61 C 0.7285(11) 0.4010(10) 0.8354(8) 0.019(2) Uani 1 1 d .
C62 C 0.8278(12) 0.4958(11) 0.8560(8) 0.025(2) Uani 1 1 d .
H62 H 0.8081 0.5834 0.8613 0.030 Uiso 1 1 calc R
C63 C 0.9548(12) 0.4597(12) 0.8682(10) 0.026(2) Uani 1 1 d .
H63 H 1.0194 0.5243 0.8857 0.032 Uiso 1 1 calc R
C64 C 0.9893(14) 0.3292(13) 0.8553(10) 0.037(3) Uani 1 1 d .
H64 H 1.0759 0.3068 0.8620 0.045 Uiso 1 1 calc R
C65 C 0.8929(15) 0.2332(14) 0.8325(12) 0.042(3) Uani 1 1 d .
H65 H 0.9135 0.1451 0.8210 0.051 Uiso 1 1 calc R
C66 C 0.7650(18) 0.2715(19) 0.8272(16) 0.035(4) Uani 1 1 d .
H66 H 0.7003 0.2075 0.8178 0.042 Uiso 1 1 calc R
C71 C 0.4693(12) 0.2971(11) 0.8269(11) 0.028(2) Uani 1 1 d .
C72 C 0.4817(14) 0.2753(12) 0.9434(11) 0.036(3) Uani 1 1 d .
H72 H 0.5349 0.3313 1.0018 0.043 Uiso 1 1 calc R
C73 C 0.418(2) 0.1744(14) 0.9748(13) 0.059(5) Uani 1 1 d .
H73 H 0.4308 0.1601 1.0526 0.071 Uiso 1 1 calc R
C74 C 0.3335(17) 0.0920(13) 0.8871(14) 0.051(4) Uani 1 1 d .
H74 H 0.2854 0.0260 0.9077 0.061 Uiso 1 1 calc R
C75 C 0.3232(14) 0.1111(13) 0.7702(13) 0.039(3) Uani 1 1 d .
H75 H 0.2719 0.0544 0.7106 0.046 Uiso 1 1 calc R
C76 C 0.3883(10) 0.2135(10) 0.7418(11) 0.024(2) Uani 1 1 d .
H76 H 0.3777 0.2270 0.6636 0.029 Uiso 1 1 calc R
N1 N 0.8286(16) 0.233(2) 0.4629(14) 0.066(5) Uani 1 1 d .
O1 O 0.1888(13) 0.7888(9) 0.7116(14) 0.059(4) Uani 1 1 d .
F1 F -0.1682(9) -0.1440(10) 0.1484(12) 0.075(3) Uani 1 1 d .
F2 F 0.0149(11) -0.2483(10) 0.1063(11) 0.069(3) Uani 1 1 d .
F3 F -0.1013(17) -0.1817(14) -0.0412(11) 0.104(5) Uani 1 1 d .
F4 F 0.0927(9) -0.0791(10) 0.0338(10) 0.057(2) Uani 1 1 d .
F5 F -0.0910(11) 0.0275(10) 0.0780(14) 0.081(4) Uani 1 1 d .
F6 F 0.0229(10) -0.0444(12) 0.2217(9) 0.070(3) Uani 1 1 d .
P1 P 0.4803(4) 0.5177(5) 0.4036(4) 0.0215(9) Uani 1 1 d .
P2 P 0.5592(5) 0.4392(4) 0.7982(4) 0.0196(9) Uani 1 1 d .
P3 P -0.0381(3) -0.1093(4) 0.0868(4) 0.0418(9) Uani 1 1 d .
S1 S 0.7575(4) 0.4774(5) 0.5713(3) 0.0362(8) Uani 1 1 d .
S2 S 0.5833(4) 0.2563(4) 0.5232(3) 0.0307(9) Uani 1 1 d .
S3 S 0.6622(4) 0.7518(3) 0.7230(3) 0.0392(8) Uani 1 1 d .

loop_
_atom_site_aniso_label
_atom_site_aniso_U_11
_atom_site_aniso_U_22
_atom_site_aniso_U_33
_atom_site_aniso_U_23
_atom_site_aniso_U_13
_atom_site_aniso_U_12
Ir 0.023 0.025 0.009 0.002 0.002 -0.002
C1 0.043(9) 0.038(8) 0.008(5) 0.015(5) -0.008(5) -0.006(7)
C2 0.048(9) 0.032(7) 0.023(6) -0.009(5) 0.020(6) -0.014(6)
C3 0.050(10) 0.019(6) 0.030(7) 0.002(5) 0.029(7) -0.001(6)
C4 0.025(7) 0.048(8) 0.028(6) 0.000(6) 0.005(5) -0.021(6)
C6 0.073(11) 0.028(7) 0.062(10) 0.010(7) -0.040(9) -0.023(7)
C7 0.090(14) 0.035(8) 0.075(12) 0.030(8) 0.024(10) -0.005(8)
C9 0.044(9) 0.068(12) 0.009(5) 0.011(7) 0.009(5) 0.034(8)
C21 0.019(6) 0.052(8) 0.020(5) 0.006(5) -0.005(4) -0.006(5)
C22 0.040(7) 0.060(8) 0.015(5) 0.010(5) 0.000(5) -0.004(6)
C23 0.036(8) 0.092(12) 0.019(6) 0.010(7) -0.001(5) -0.008(8)
C24 0.031(7) 0.132(16) 0.010(5) 0.006(7) -0.009(5) -0.046(9)
C25 0.037(8) 0.064(10) 0.031(7) -0.003(7) 0.009(6) -0.013(7)
C26 0.025(6) 0.064(8) 0.008(5) 0.003(5) 0.000(4) -0.014(6)
C31 0.031(6) 0.030(6) 0.022(6) 0.011(5) 0.002(5) 0.005(5)
C32 0.027(7) 0.032(7) 0.024(7) 0.004(6) -0.001(5) 0.010(6)
C33 0.044(10) 0.056(11) 0.031(8) 0.024(7) 0.014(7) 0.019(8)
C34 0.042(8) 0.087(12) 0.048(9) 0.042(9) 0.026(7) 0.033(8)
C35 0.026(7) 0.096(13) 0.046(8) 0.045(9) 0.010(6) -0.009(7)
C36 0.036(7) 0.037(7) 0.040(7) 0.022(6) -0.003(6) -0.003(5)
C41 0.076(10) 0.040(7) 0.005(5) -0.002(5) -0.004(5) 0.023(7)
C42 0.126(16) 0.028(7) 0.020(6) 0.002(5) -0.009(8) 0.018(8)
C46 0.087(17) 0.064(13) 0.024(9) -0.016(9) -0.008(9) 0.059(12)
C51 0.029(6) 0.023(5) 0.015(5) 0.008(4) 0.000(4) 0.000(5)
C52 0.026(7) 0.037(8) 0.016(6) -0.002(5) 0.005(5) -0.005(6)
C53 0.037(8) 0.037(8) 0.026(8) 0.004(6) 0.014(6) 0.001(6)
C54 0.032(6) 0.027(6) 0.026(6) -0.003(5) 0.009(5) 0.002(5)
C55 0.046(8) 0.031(6) 0.024(6) -0.011(5) -0.009(5) 0.003(6)
C56 0.021(6) 0.032(6) 0.031(6) -0.004(5) -0.003(5) 0.001(5)
C61 0.033(6) 0.018(5) 0.005(4) 0.004(4) 0.003(4) -0.002(4)
C62 0.043(7) 0.029(6) 0.003(4) 0.003(4) -0.001(4) 0.006(5)
C63 0.030(6) 0.033(6) 0.015(5) 0.002(4) 0.002(4) -0.002(5)
C64 0.044(7) 0.046(7) 0.016(5) -0.003(5) -0.001(5) 0.018(6)
C65 0.059(9) 0.032(7) 0.034(7) 0.000(5) 0.006(6) 0.017(6)
C66 0.036(9) 0.047(10) 0.020(8) 0.003(7) 0.005(7) 0.004(7)
C71 0.033(6) 0.022(5) 0.028(6) 0.002(5) 0.011(5) -0.008(5)
C72 0.058(8) 0.031(6) 0.018(5) 0.000(5) 0.014(5) -0.018(6)
C73 0.110(15) 0.040(8) 0.028(7) 0.003(6) 0.036(8) -0.021(8)
C74 0.080(11) 0.023(6) 0.050(9) -0.002(6) 0.039(8) -0.016(7)
C75 0.039(7) 0.033(7) 0.045(8) 0.005(6) 0.023(6) 0.004(5)
C76 0.021(5) 0.020(5) 0.029(6) -0.002(4) 0.005(4) 0.005(4)
N1 0.051(9) 0.113(15) 0.045(8) 0.035(9) 0.025(7) 0.029(10)
O1 0.060(8) 0.022(5) 0.100(11) 0.010(5) 0.053(8) -0.003(5)
F1 0.046(5) 0.051(5) 0.113(9) -0.021(6) 0.020(6) -0.007(4)
F2 0.065(6) 0.056(6) 0.090(8) 0.019(5) 0.025(6) 0.016(5)
F3 0.159(14) 0.087(9) 0.050(7) -0.011(6) -0.024(8) -0.025(9)
F4 0.046(5) 0.068(6) 0.060(6) 0.016(5) 0.018(5) 0.006(5)
F5 0.056(7) 0.048(6) 0.142(13) 0.024(7) 0.016(7) 0.019(5)
F6 0.063(6) 0.097(8) 0.039(5) -0.008(5) 0.003(5) -0.020(6)
P1 0.0204(19) 0.030(2) 0.0130(18) 0.0034(15) -0.0009(14) 0.0037(16)
P2 0.031(2) 0.0194(18) 0.0076(17) 0.0002(14) 0.0024(15) -0.0011(15)
P3 0.0288(17) 0.0384(18) 0.046(2) -0.0150(16) -0.0044(15) 0.0022(14)
S1 0.0212(18) 0.073(3) 0.0197(15) 0.0213(17) 0.0000(13) -0.0025(18)
S2 0.033(2) 0.035(2) 0.0175(15) -0.0072(14) -0.0004(14) 0.0090(16)
S3 0.0473(19) 0.0296(16) 0.0408(18) 0.0160(14) -0.0218(15) -0.0152(14)

loop_
_atom_type_symbol
_atom_type_description
_atom_type_scat_dispersion_real
_atom_type_scat_dispersion_imag
_atom_type_scat_source
C C 0.0033 0.0016 'International Tables Vol C Tables 4.2.6.8 and 6.1.1.4'
H H 0.0000 0.0000 'International Tables Vol C Tables 4.2.6.8 and 6.1.1.4'
N N 0.0061 0.0033 'International Tables Vol C Tables 4.2.6.8 and 6.1.1.4'
O O 0.0106 0.0060 'International Tables Vol C Tables 4.2.6.8 and 6.1.1.4'
F F 0.0171 0.0103 'International Tables Vol C Tables 4.2.6.8 and 6.1.1.4'
P P 0.1023 0.0942 'International Tables Vol C Tables 4.2.6.8 and 6.1.1.4'
S S 0.1246 0.1234 'International Tables Vol C Tables 4.2.6.8 and 6.1.1.4'
Ir Ir -1.4442 7.9887 'International Tables Vol C Tables 4.2.6.8 and 6.1.1.4'

loop_
_geom_angle_atom_site_label_1
_geom_angle_atom_site_label_2
_geom_angle_atom_site_label_3
_geom_angle
C5 Ir C1 88.4(6)
C5 Ir P2 91.1(4)
C1 Ir P2 89.4(4)
C5 Ir P1 86.5(4)
C1 Ir P1 93.7(4)
P2 Ir P1 176.0(2)
C5 Ir S2 101.3(3)
C1 Ir S2 169.6(5)
P2 Ir S2 86.77(14)
P1 Ir S2 90.61(14)
C5 Ir S1 171.2(3)
C1 Ir S1 99.6(5)
P2 Ir S1 92.76(14)
P1 Ir S1 89.21(13)
S2 Ir S1 70.97(15)
C2 C1 S3 118.2(12)
C2 C1 Ir 130.2(12)
S3 C1 Ir 111.6(9)
C1 C2 C3 122.9(13)
C1 C2 H2 118.6
C3 C2 H2 118.5
O1 C3 C2 113.2(13)
O1 C3 C4 122.2(14)
C2 C3 C4 124.6(14)
C5 C4 C3 124.2(13)
C5 C4 H4 117.9
C3 C4 H4 117.9
C4 C5 Ir 129.0(9)
C4 C5 H5 115.5
Ir C5 H5 115.5
S3 C6 H6A 109.5
S3 C6 H6B 109.5
H6A C6 H6B 109.5
S3 C6 H6C 109.5
H6A C6 H6C 109.5
H6B C6 H6C 109.5
C8 C7 O1 96.3(16)
C8 C7 H7A 112.5
O1 C7 H7A 112.4
C8 C7 H7B 112.5
O1 C7 H7B 112.5
H7A C7 H7B 110.0
C7 C8 H8A 109.5
C7 C8 H8B 109.4
H8A C8 H8B 109.5
C7 C8 H8C 109.5
H8A C8 H8C 109.5
H8B C8 H8C 109.5
N1 C9 S1 126.2(16)
N1 C9 S2 119.5(16)
S1 C9 S2 114.3(8)
C11 C10 N1 111(4)
C11 C10 H10A 108.5
N1 C10 H10A 109.1
C11 C10 H10B 110.7
N1 C10 H10B 109.7
H10A C10 H10B 107.8
C10 C11 H11A 109.4
C10 C11 H11B 111.2
H11A C11 H11B 109.8
C10 C11 H11C 108.2
H11A C11 H11C 109.7
H11B C11 H11C 108.5
C13 C12 N1 110(3)
C13 C12 H12A 109.5
N1 C12 H12A 109.6
C13 C12 H12B 109.7
N1 C12 H12B 109.8
H12A C12 H12B 108.2
C12 C13 H13A 109.3
C12 C13 H13B 109.7
H13A C13 H13B 109.4
C12 C13 H13C 109.6
H13A C13 H13C 109.4
H13B C13 H13C 109.4
C26 C21 C22 118.9(11)
C26 C21 P1 124.0(9)
C22 C21 P1 117.1(10)
C23 C22 C21 119.8(14)
C23 C22 H22 120.1
C21 C22 H22 120.1
C24 C23 C22 120.2(13)
C24 C23 H23 119.9
C22 C23 H23 119.9
C23 C24 C25 119.0(12)
C23 C24 H24 120.5
C25 C24 H24 120.5
C26 C25 C24 121.6(15)
C26 C25 H25 119.2
C24 C25 H25 119.2
C25 C26 C21 120.4(13)
C25 C26 H26 119.8
C21 C26 H26 119.8
C36 C31 C32 119.3(12)
C36 C31 P1 124.8(10)
C32 C31 P1 115.9(10)
C33 C32 C31 119.4(15)
C33 C32 H32 120.3
C31 C32 H32 120.3
C32 C33 C34 121.1(18)
C32 C33 H33 119.4
C34 C33 H33 119.5
C35 C34 C33 119.8(14)
C35 C34 H34 120.1
C33 C34 H34 120.1
C34 C35 C36 120.1(13)
C34 C35 H35 120.0
C36 C35 H35 119.9
C31 C36 C35 120.2(14)
C31 C36 H36 119.9
C35 C36 H36 119.9
C42 C41 C46 117.6(16)
C42 C41 P1 120.4(12)
C46 C41 P1 121.5(15)
C41 C42 C43 120.4(19)
C41 C42 H42 119.8
C43 C42 H42 119.8
C42 C43 C44 111(2)
C42 C43 H43 124.2
C44 C43 H43 124.4
C45 C44 C43 129(3)
C45 C44 H44 115.7
C43 C44 H44 115.6
C44 C45 C46 114(3)
C44 C45 H45 123.1
C46 C45 H45 123.1
C45 C46 C41 128(3)
C45 C46 H46 115.8
C41 C46 H46 116.0
C52 C51 C56 117.1(11)
C52 C51 P2 116.7(9)
C56 C51 P2 125.8(9)
C51 C52 C53 121.3(14)
C51 C52 H52 119.3
C53 C52 H52 119.4
C54 C53 C52 120.2(16)
C54 C53 H53 119.9
C52 C53 H53 119.9
C53 C54 C55 119.7(12)
C53 C54 H54 120.1
C55 C54 H54 120.1
C54 C55 C56 121.3(11)
C54 C55 H55 119.4
C56 C55 H55 119.3
C55 C56 C51 120.4(11)
C55 C56 H56 119.8
C51 C56 H56 119.8
C66 C61 C62 117.0(12)
C66 C61 P2 120.3(10)
C62 C61 P2 122.2(8)
C63 C62 C61 120.1(11)
C63 C62 H62 120.0
C61 C62 H62 120.0
C62 C63 C64 122.0(12)
C62 C63 H63 119.1
C64 C63 H63 119.0
C65 C64 C63 119.0(12)
C65 C64 H64 120.5
C63 C64 H64 120.5
C64 C65 C66 118.4(14)
C64 C65 H65 120.8
C66 C65 H65 120.8
C65 C66 C61 123.3(16)
C65 C66 H66 118.3
C61 C66 H66 118.3
C76 C71 C72 117.9(10)
C76 C71 P2 124.7(9)
C72 C71 P2 117.4(9)
C73 C72 C71 122.2(12)
C73 C72 H72 118.9
C71 C72 H72 118.9
C72 C73 C74 119.0(14)
C72 C73 H73 120.5
C74 C73 H73 120.5
C75 C74 C73 119.0(12)
C75 C74 H74 120.5
C73 C74 H74 120.5
C76 C75 C74 120.3(13)
C76 C75 H75 119.8
C74 C75 H75 119.9
C75 C76 C71 121.5(12)
C75 C76 H76 119.3
C71 C76 H76 119.2
C9 N1 C10 133(2)
C9 N1 C12 124(2)
C10 N1 C12 103(2)
C3 O1 C7 121.9(12)
C41 P1 C21 105.6(7)
C41 P1 C31 108.5(7)
C21 P1 C31 98.2(6)
C41 P1 Ir 109.9(4)
C21 P1 Ir 116.8(5)
C31 P1 Ir 116.7(4)
C51 P2 C61 109.5(5)
C51 P2 C71 100.1(6)
C61 P2 C71 102.4(6)
C51 P2 Ir 113.1(4)
C61 P2 Ir 113.4(4)
C71 P2 Ir 117.1(4)
F5 P3 F4 91.2(6)
F5 P3 F3 94.5(8)
F4 P3 F3 93.2(8)
F5 P3 F2 175.8(7)
F4 P3 F2 91.1(6)
F3 P3 F2 88.9(7)
F5 P3 F6 88.6(7)
F4 P3 F6 89.8(6)
F3 P3 F6 175.7(8)
F2 P3 F6 87.9(7)
F5 P3 F1 91.3(6)
F4 P3 F1 176.3(7)
F3 P3 F1 89.3(8)
F2 P3 F1 86.2(6)
F6 P3 F1 87.7(6)
C9 S1 Ir 87.7(6)
C9 S2 Ir 86.8(6)
C1 S3 C6 108.1(8)

loop_
_geom_bond_atom_site_label_1
_geom_bond_atom_site_label_2
_geom_bond_distance
Ir C5 1.996(13)
Ir C1 2.022(16)
Ir P2 2.356(4)
Ir P1 2.402(5)
Ir S2 2.462(4)
Ir S1 2.467(4)
C1 C2 1.35(2)
C1 S3 1.740(16)
C2 C3 1.40(2)
C2 H2 0.9300
C3 O1 1.325(19)
C3 C4 1.447(19)
C4 C5 1.349(19)
C4 H4 0.9300
C5 H5 0.9300
C6 S3 1.801(16)
C6 H6A 0.9600
C6 H6B 0.9600
C6 H6C 0.9600
C7 C8 1.41(3)
C7 O1 1.62(2)
C7 H7A 0.9700
C7 H7B 0.9700
C8 H8A 0.9600
C8 H8B 0.9600
C8 H8C 0.9600
C9 N1 1.36(2)
C9 S1 1.68(2)
C9 S2 1.728(19)
C10 C11 0.98(5)
C10 N1 1.33(3)
C10 H10A 0.9700
C10 H10B 0.9700
C11 H11A 0.9608
C11 H11B 0.9609
C11 H11C 0.9607
C12 C13 1.46(5)
C12 N1 1.44(3)
C12 H12A 0.9700
C12 H12B 0.9700
C13 H13A 0.9606
C13 H13B 0.9606
C13 H13C 0.9606
C21 C26 1.389(19)
C21 C22 1.416(17)
C21 P1 1.838(12)
C22 C23 1.406(19)
C22 H22 0.9300
C23 C24 1.37(2)
C23 H23 0.9300
C24 C25 1.41(2)
C24 H24 0.9300
C25 C26 1.359(18)
C25 H25 0.9300
C26 H26 0.9300
C31 C36 1.382(17)
C31 C32 1.395(18)
C31 P1 1.851(13)
C32 C33 1.39(2)
C32 H32 0.9300
C33 C34 1.38(3)
C33 H33 0.9300
C34 C35 1.36(3)
C34 H34 0.9300
C35 C36 1.41(2)
C35 H35 0.9300
C36 H36 0.9300
C41 C42 1.40(2)
C41 C46 1.41(3)
C41 P1 1.809(14)
C42 C43 1.41(3)
C42 H42 0.9300
C43 C44 1.59(4)
C43 H43 0.9300
C44 C45 1.23(3)
C44 H44 0.9300
C45 C46 1.35(3)
C45 H45 0.9300
C46 H46 0.9300
C51 C52 1.400(18)
C51 C56 1.409(16)
C51 P2 1.826(12)
C52 C53 1.42(2)
C52 H52 0.9300
C53 C54 1.36(2)
C53 H53 0.9300
C54 C55 1.379(19)
C54 H54 0.9300
C55 C56 1.397(17)
C55 H55 0.9300
C56 H56 0.9300
C61 C66 1.39(2)
C61 C62 1.398(16)
C61 P2 1.843(12)
C62 C63 1.376(17)
C62 H62 0.9300
C63 C64 1.393(18)
C63 H63 0.9300
C64 C65 1.38(2)
C64 H64 0.9300
C65 C66 1.39(2)
C65 H65 0.9300
C66 H66 0.9300
C71 C76 1.385(16)
C71 C72 1.390(17)
C71 P2 1.853(12)
C72 C73 1.367(18)
C72 H72 0.9300
C73 C74 1.42(2)
C73 H73 0.9300
C74 C75 1.38(2)
C74 H74 0.9300
C75 C76 1.372(17)
C75 H75 0.9300
C76 H76 0.9300
F1 P3 1.636(11)
F2 P3 1.613(11)
F3 P3 1.582(11)
F4 P3 1.578(10)
F5 P3 1.558(11)
F6 P3 1.618(10)
